data_4319305
loop_
_publ_author_name
'Fu Qiang Huang'
'James A. Ibers'

_publ_section_title
;
 Polar Titanium Polychalcogenides: Syntheses and Characterization of
 Cs6Ti6S27, Cs4BaTi6Se27, Rb5AgTi6Se27, and Cs5AgTi6Se27
;
_journal_name_full 'Inorganic Chemistry'
_journal_page_first 865
_journal_page_last 869
_journal_paper_doi 10.1021/ic000843r
_journal_volume 40
_journal_year 2001
_chemical_formula_sum 'Ag Cs5 Se27 Ti6'
_chemical_formula_weight 3191.74
_chemical_name_systematic
; 
 ? 
;
_space_group_IT_number 159
_symmetry_cell_setting hexagonal
_symmetry_space_group_name_Hall 'P 3 -2c'
_symmetry_space_group_name_H-M 'P 3 1 c'
_atom_sites_solution_hydrogens geom
_atom_sites_solution_primary direct
_atom_sites_solution_secondary difmap
_audit_creation_method SHELXL-97
_cell_angle_alpha 90.00
_cell_angle_beta 90.00
_cell_angle_gamma 120.00
_cell_formula_units_Z 2
_cell_length_a 13.5713(4)
_cell_length_b 13.5713(4)
_cell_length_c 13.9367(6)
_cell_measurement_temperature 153(2)
_cell_volume 2222.97(13)
_computing_structure_refinement 'SHELXL-97 (Sheldrick, 1997)'
_computing_structure_solution 'SHELXS-97 (Sheldrick, 1990)'
_diffrn_ambient_temperature 153(2)
_diffrn_measured_fraction_theta_full 0.962
_diffrn_measured_fraction_theta_max 0.962
_diffrn_radiation_monochromator graphite
_diffrn_radiation_source 'fine-focus sealed tube'
_diffrn_radiation_type MoK\a
_diffrn_radiation_wavelength 0.71073
_diffrn_reflns_av_R_equivalents 0.0476
_diffrn_reflns_av_sigmaI/netI 0.0285
_diffrn_reflns_limit_h_max 17
_diffrn_reflns_limit_h_min -17
_diffrn_reflns_limit_k_max 18
_diffrn_reflns_limit_k_min -16
_diffrn_reflns_limit_l_max 18
_diffrn_reflns_limit_l_min -18
_diffrn_reflns_number 20098
_diffrn_reflns_theta_full 28.85
_diffrn_reflns_theta_max 28.85
_diffrn_reflns_theta_min 1.73
_exptl_absorpt_coefficient_mu 27.602
_exptl_absorpt_correction_T_max 0.288
_exptl_absorpt_correction_T_min 0.061
_exptl_crystal_density_diffrn 4.768
_exptl_crystal_density_method 'not measured'
_exptl_crystal_F_000 2744
_exptl_crystal_size_max 0.288
_exptl_crystal_size_mid 0.064
_exptl_crystal_size_min 0.056
_refine_diff_density_max 0.746
_refine_diff_density_min -0.820
_refine_diff_density_rms 0.153
_refine_ls_abs_structure_details 'Flack H D (1983), Acta Cryst. A39, 876-881'
_refine_ls_abs_structure_Flack 0.010(9)
_refine_ls_extinction_coef 0.00058(3)
_refine_ls_extinction_expression Fc^*^=kFc[1+0.001xFc^2^\l^3^/sin(2\q)]^-1/4^
_refine_ls_extinction_method SHELXL
_refine_ls_goodness_of_fit_ref 0.953
_refine_ls_hydrogen_treatment mixed
_refine_ls_matrix_type full
_refine_ls_number_parameters 119
_refine_ls_number_reflns 3660
_refine_ls_number_restraints 1
_refine_ls_restrained_S_all 0.953
_refine_ls_R_factor_all 0.0224
_refine_ls_R_factor_gt 0.0199
_refine_ls_shift/su_max 0.001
_refine_ls_shift/su_mean 0.000
_refine_ls_structure_factor_coef Fsqd
_refine_ls_weighting_details
; calc 
 [1.00000+0.00000exp(0.00(sin\q/\l)^2^)]/ 
   [\s^2^(Fo^2^)+0.0000+0.0000*P+(0.0300P)^2^+0.0000sin\q/\l] 
 where P = 1.00000Fo^2^ + 0.00000Fc^2^ 
;
_refine_ls_weighting_scheme calc
_refine_ls_wR_factor_gt 0.0462
_refine_ls_wR_factor_ref 0.0473
_reflns_number_gt 3460
_reflns_number_total 3660
_reflns_threshold_expression >2sigma(I)
_cod_data_source_file ic000843r_2.cif
_cod_data_source_block cstiagse
_cod_database_code 4319305

loop_
_symmetry_equiv_pos_as_xyz
'x, y, z'
'-y, x-y, z'
'-x+y, -x, z'
'y, x, z+1/2'
'x-y, -y, z+1/2'
'-x, -x+y, z+1/2'

loop_
_atom_site_label
_atom_site_type_symbol
_atom_site_fract_x
_atom_site_fract_y
_atom_site_fract_z
_atom_site_U_iso_or_equiv
_atom_site_adp_type
_atom_site_occupancy
_atom_site_symmetry_multiplicity
_atom_site_calc_flag
_atom_site_refinement_flags
_atom_site_disorder_assembly
_atom_site_disorder_group
Cs1 Cs 0.34911(3) 0.38150(3) 0.24251(3) 0.02414(9) Uani 1 1 d . . .
Cs2 Cs 0.3333 0.6667 0.08689(4) 0.01547(12) Uani 1 3 d S . .
Cs3 Cs 0.3333 0.6667 0.44948(5) 0.01890(13) Uani 1 3 d S . .
Ag Ag 0.0000 0.0000 0.00479(6) 0.01923(15) Uani 1 3 d S . .
Ti1 Ti 0.01498(8) 0.33983(8) 0.39428(7) 0.01143(19) Uani 1 1 d . . .
Ti2 Ti 0.00811(8) 0.32625(8) 0.13378(8) 0.01185(19) Uani 1 1 d . . .
Se1 Se -0.01418(5) 0.46996(5) 0.01859(4) 0.01465(11) Uani 1 1 d . . .
Se2 Se 0.09027(5) 0.19673(5) 0.12120(4) 0.01450(11) Uani 1 1 d . . .
Se3 Se 0.08155(5) 0.19318(5) 0.38737(4) 0.01505(11) Uani 1 1 d . . .
Se4 Se 0.13683(5) 0.46434(5) 0.26007(4) 0.01263(11) Uani 1 1 d . . .
Se5 Se 0.15795(5) 0.34925(5) 0.01275(4) 0.01304(11) Uani 1 1 d . . .
Se6 Se 0.31768(5) 0.11869(5) 0.26536(4) 0.01481(11) Uani 1 1 d . . .
Se7 Se 0.33572(4) 0.15858(4) 0.00642(4) 0.01346(11) Uani 1 1 d . . .
Se8 Se 0.49200(5) 0.18699(5) 0.18150(4) 0.01851(12) Uani 1 1 d . . .
Se9 Se 0.53621(5) 0.12812(5) 0.39874(4) 0.01603(12) Uani 1 1 d . . .

loop_
_atom_site_aniso_label
_atom_site_aniso_U_11
_atom_site_aniso_U_22
_atom_site_aniso_U_33
_atom_site_aniso_U_23
_atom_site_aniso_U_13
_atom_site_aniso_U_12
Cs1 0.01700(18) 0.01253(17) 0.0417(2) -0.00027(16) -0.00651(16) 0.00651(14)
Cs2 0.01641(17) 0.01641(17) 0.0136(3) 0.000 0.000 0.00821(9)
Cs3 0.01874(19) 0.01874(19) 0.0192(3) 0.000 0.000 0.00937(9)
Ag 0.0183(2) 0.0183(2) 0.0210(4) 0.000 0.000 0.00917(11)
Ti1 0.0126(5) 0.0118(5) 0.0100(5) 0.0008(4) 0.0010(4) 0.0062(4)
Ti2 0.0121(5) 0.0130(5) 0.0103(5) 0.0003(3) 0.0005(3) 0.0061(4)
Se1 0.0180(3) 0.0155(3) 0.0135(2) -0.0012(2) -0.0017(2) 0.0106(2)
Se2 0.0163(3) 0.0142(3) 0.0144(2) -0.0005(2) -0.0015(2) 0.0087(2)
Se3 0.0185(3) 0.0143(3) 0.0143(2) 0.0005(2) 0.0017(2) 0.0096(2)
Se4 0.0128(3) 0.0123(3) 0.0119(2) 0.00085(19) 0.00083(19) 0.0056(2)
Se5 0.0125(3) 0.0148(3) 0.0116(2) -0.0007(2) -0.0002(2) 0.0066(2)
Se6 0.0195(3) 0.0134(3) 0.0131(3) -0.0007(2) -0.0002(2) 0.0093(2)
Se7 0.0143(3) 0.0126(3) 0.0133(2) 0.0005(2) 0.0012(2) 0.0066(2)
Se8 0.0174(3) 0.0158(3) 0.0152(3) 0.0009(2) 0.0004(2) 0.0030(2)
Se9 0.0133(3) 0.0158(3) 0.0158(3) -0.0014(2) 0.0011(2) 0.0049(2)

loop_
_atom_type_symbol
_atom_type_description
_atom_type_scat_dispersion_real
_atom_type_scat_dispersion_imag
_atom_type_scat_source
Ti Ti 0.2776 0.4457 'International Tables Vol C Tables 4.2.6.8 and 6.1.1.4'
Se Se -0.0929 2.2259 'International Tables Vol C Tables 4.2.6.8 and 6.1.1.4'
Ag Ag -0.8971 1.1015 'International Tables Vol C Tables 4.2.6.8 and 6.1.1.4'
Cs Cs -0.3680 2.1192 'International Tables Vol C Tables 4.2.6.8 and 6.1.1.4'

loop_
_geom_angle_atom_site_label_1
_geom_angle_atom_site_label_2
_geom_angle_atom_site_label_3
_geom_angle
_geom_angle_site_symmetry_1
_geom_angle_site_symmetry_3
_geom_angle_publ_flag
Se6 Cs1 Se4 145.747(17) . 2_665 ?
Se6 Cs1 Se2 75.092(15) . . ?
Se4 Cs1 Se2 137.366(17) 2_665 . ?
Se6 Cs1 Se4 128.715(17) . . ?
Se4 Cs1 Se4 83.22(2) 2_665 . ?
Se2 Cs1 Se4 65.725(14) . . ?
Se6 Cs1 Se9 83.371(15) . 3_665 ?
Se4 Cs1 Se9 64.806(14) 2_665 3_665 ?
Se2 Cs1 Se9 157.825(17) . 3_665 ?
Se4 Cs1 Se9 127.647(18) . 3_665 ?
Se6 Cs1 Se3 70.608(14) . . ?
Se4 Cs1 Se3 129.329(17) 2_665 . ?
Se2 Cs1 Se3 60.355(13) . . ?
Se4 Cs1 Se3 61.869(13) . . ?
Se9 Cs1 Se3 107.626(17) 3_665 . ?
Se6 Cs1 Se1 106.948(16) . 2_665 ?
Se4 Cs1 Se1 65.549(13) 2_665 2_665 ?
Se2 Cs1 Se1 96.920(16) . 2_665 ?
Se4 Cs1 Se1 109.344(16) . 2_665 ?
Se9 Cs1 Se1 94.311(15) 3_665 2_665 ?
Se3 Cs1 Se1 157.221(16) . 2_665 ?
Se6 Cs1 Se5 103.082(15) . . ?
Se4 Cs1 Se5 104.161(15) 2_665 . ?
Se2 Cs1 Se5 35.542(12) . . ?
Se4 Cs1 Se5 60.715(13) . . ?
Se9 Cs1 Se5 162.241(17) 3_665 . ?
Se3 Cs1 Se5 90.133(14) . . ?
Se1 Cs1 Se5 68.033(14) 2_665 . ?
Se6 Cs1 Se8 35.625(12) . . ?
Se4 Cs1 Se8 116.052(16) 2_665 . ?
Se2 Cs1 Se8 93.799(15) . . ?
Se4 Cs1 Se8 159.280(16) . . ?
Se9 Cs1 Se8 70.801(14) 3_665 . ?
Se3 Cs1 Se8 106.200(14) . . ?
Se1 Cs1 Se8 74.821(14) 2_665 . ?
Se5 Cs1 Se8 104.756(15) . . ?
Se6 Cs1 Se8 88.624(15) . 3_665 ?
Se4 Cs1 Se8 61.272(13) 2_665 3_665 ?
Se2 Cs1 Se8 134.352(17) . 3_665 ?
Se4 Cs1 Se8 142.593(16) . 3_665 ?
Se9 Cs1 Se8 48.579(13) 3_665 3_665 ?
Se3 Cs1 Se8 151.277(16) . 3_665 ?
Se1 Cs1 Se8 47.147(12) 2_665 3_665 ?
Se5 Cs1 Se8 114.409(16) . 3_665 ?
Se8 Cs1 Se8 54.930(16) . 3_665 ?
Se6 Cs1 Ti2 122.310(19) . 2_665 ?
Se4 Cs1 Ti2 33.832(16) 2_665 2_665 ?
Se2 Cs1 Ti2 130.58(2) . 2_665 ?
Se4 Cs1 Ti2 108.316(18) . 2_665 ?
Se9 Cs1 Ti2 66.251(16) 3_665 2_665 ?
Se3 Cs1 Ti2 163.053(19) . 2_665 ?
Se1 Cs1 Ti2 35.992(16) 2_665 2_665 ?
Se5 Cs1 Ti2 96.704(17) . 2_665 ?
Se8 Cs1 Ti2 87.082(17) . 2_665 ?
Se8 Cs1 Ti2 34.521(14) 3_665 2_665 ?
Se6 Cs1 Cs2 155.308(16) . . ?
Se4 Cs1 Cs2 51.825(11) 2_665 . ?
Se2 Cs1 Cs2 85.582(12) . . ?
Se4 Cs1 Cs2 51.457(11) . . ?
Se9 Cs1 Cs2 116.585(13) 3_665 . ?
Se3 Cs1 Cs2 112.966(12) . . ?
Se1 Cs1 Cs2 59.707(11) 2_665 . ?
Se5 Cs1 Cs2 53.583(10) . . ?
Se8 Cs1 Cs2 134.006(14) . . ?
Se8 Cs1 Cs2 94.265(11) 3_665 . ?
Ti2 Cs1 Cs2 60.645(13) 2_665 . ?
Se9 Cs2 Se9 72.332(17) 4_554 5_564 ?
Se9 Cs2 Se9 72.332(17) 4_554 6_664 ?
Se9 Cs2 Se9 72.332(17) 5_564 6_664 ?
Se9 Cs2 Se4 123.578(12) 4_554 3_565 ?
Se9 Cs2 Se4 90.991(12) 5_564 3_565 ?
Se9 Cs2 Se4 152.975(12) 6_664 3_565 ?
Se9 Cs2 Se4 90.991(12) 4_554 . ?
Se9 Cs2 Se4 152.975(12) 5_564 . ?
Se9 Cs2 Se4 123.578(12) 6_664 . ?
Se4 Cs2 Se4 80.545(16) 3_565 . ?
Se9 Cs2 Se4 152.975(12) 4_554 2_665 ?
Se9 Cs2 Se4 123.578(12) 5_564 2_665 ?
Se9 Cs2 Se4 90.991(12) 6_664 2_665 ?
Se4 Cs2 Se4 80.545(16) 3_565 2_665 ?
Se4 Cs2 Se4 80.545(16) . 2_665 ?
Se9 Cs2 Se5 66.806(13) 4_554 3_565 ?
Se9 Cs2 Se5 50.378(13) 5_564 3_565 ?
Se9 Cs2 Se5 116.519(19) 6_664 3_565 ?
Se4 Cs2 Se5 61.687(12) 3_565 3_565 ?
Se4 Cs2 Se5 103.831(13) . 3_565 ?
Se4 Cs2 Se5 140.104(15) 2_665 3_565 ?
Se9 Cs2 Se5 50.378(13) 4_554 . ?
Se9 Cs2 Se5 116.518(19) 5_564 . ?
Se9 Cs2 Se5 66.806(13) 6_664 . ?
Se4 Cs2 Se5 140.104(15) 3_565 . ?
Se4 Cs2 Se5 61.687(12) . . ?
Se4 Cs2 Se5 103.831(13) 2_665 . ?
Se5 Cs2 Se5 113.172(10) 3_565 . ?
Se9 Cs2 Se5 116.519(19) 4_554 2_665 ?
Se9 Cs2 Se5 66.806(13) 5_564 2_665 ?
Se9 Cs2 Se5 50.378(13) 6_664 2_665 ?
Se4 Cs2 Se5 103.831(13) 3_565 2_665 ?
Se4 Cs2 Se5 140.104(15) . 2_665 ?
Se4 Cs2 Se5 61.687(12) 2_665 2_665 ?
Se5 Cs2 Se5 113.172(10) 3_565 2_665 ?
Se5 Cs2 Se5 113.172(10) . 2_665 ?
Se9 Cs2 Se1 34.176(12) 4_554 . ?
Se9 Cs2 Se1 96.867(15) 5_564 . ?
Se9 Cs2 Se1 102.165(15) 6_664 . ?
Se4 Cs2 Se1 100.809(12) 3_565 . ?
Se4 Cs2 Se1 60.222(12) . . ?
Se4 Cs2 Se1 139.554(15) 2_665 . ?
Se5 Cs2 Se1 65.508(11) 3_565 . ?
Se5 Cs2 Se1 50.496(11) . . ?
Se5 Cs2 Se1 150.430(19) 2_665 . ?
Se9 Cs2 Se1 102.165(15) 4_554 3_565 ?
Se9 Cs2 Se1 34.176(12) 5_564 3_565 ?
Se9 Cs2 Se1 96.867(15) 6_664 3_565 ?
Se4 Cs2 Se1 60.222(12) 3_565 3_565 ?
Se4 Cs2 Se1 139.554(15) . 3_565 ?
Se4 Cs2 Se1 100.809(12) 2_665 3_565 ?
Se5 Cs2 Se1 50.496(11) 3_565 3_565 ?
Se5 Cs2 Se1 150.430(19) . 3_565 ?
Se5 Cs2 Se1 65.508(11) 2_665 3_565 ?
Se1 Cs2 Se1 115.033(8) . 3_565 ?
Se9 Cs2 Se1 96.867(15) 4_554 2_665 ?
Se9 Cs2 Se1 102.165(15) 5_564 2_665 ?
Se9 Cs2 Se1 34.176(12) 6_664 2_665 ?
Se4 Cs2 Se1 139.554(15) 3_565 2_665 ?
Se4 Cs2 Se1 100.809(12) . 2_665 ?
Se4 Cs2 Se1 60.222(12) 2_665 2_665 ?
Se5 Cs2 Se1 150.430(19) 3_565 2_665 ?
Se5 Cs2 Se1 65.508(11) . 2_665 ?
Se5 Cs2 Se1 50.496(11) 2_665 2_665 ?
Se1 Cs2 Se1 115.033(8) . 2_665 ?
Se1 Cs2 Se1 115.033(8) 3_565 2_665 ?
Se4 Cs3 Se4 76.639(17) . 3_565 ?
Se4 Cs3 Se4 76.639(17) . 2_665 ?
Se4 Cs3 Se4 76.639(17) 3_565 2_665 ?
Se4 Cs3 Se1 138.836(17) . 4_565 ?
Se4 Cs3 Se1 63.475(12) 3_565 4_565 ?
Se4 Cs3 Se1 102.294(13) 2_665 4_565 ?
Se4 Cs3 Se1 63.475(12) . 6 ?
Se4 Cs3 Se1 102.294(13) 3_565 6 ?
Se4 Cs3 Se1 138.835(17) 2_665 6 ?
Se1 Cs3 Se1 114.069(10) 4_565 6 ?
Se4 Cs3 Se1 102.294(12) . 5_665 ?
Se4 Cs3 Se1 138.836(17) 3_565 5_665 ?
Se4 Cs3 Se1 63.475(12) 2_665 5_665 ?
Se1 Cs3 Se1 114.069(10) 4_565 5_665 ?
Se1 Cs3 Se1 114.069(10) 6 5_665 ?
Se4 Cs3 Se8 137.131(13) . 5_565 ?
Se4 Cs3 Se8 100.192(12) 3_565 5_565 ?
Se4 Cs3 Se8 145.174(13) 2_665 5_565 ?
Se1 Cs3 Se8 48.896(13) 4_565 5_565 ?
Se1 Cs3 Se8 75.975(15) 6 5_565 ?
Se1 Cs3 Se8 106.574(18) 5_665 5_565 ?
Se4 Cs3 Se8 145.174(13) . 6_665 ?
Se4 Cs3 Se8 137.131(13) 3_565 6_665 ?
Se4 Cs3 Se8 100.192(12) 2_665 6_665 ?
Se1 Cs3 Se8 75.975(15) 4_565 6_665 ?
Se1 Cs3 Se8 106.574(18) 6 6_665 ?
Se1 Cs3 Se8 48.896(13) 5_665 6_665 ?
Se8 Cs3 Se8 58.377(16) 5_565 6_665 ?
Se4 Cs3 Se8 100.192(12) . 4 ?
Se4 Cs3 Se8 145.174(13) 3_565 4 ?
Se4 Cs3 Se8 137.131(13) 2_665 4 ?
Se1 Cs3 Se8 106.574(18) 4_565 4 ?
Se1 Cs3 Se8 48.896(13) 6 4 ?
Se1 Cs3 Se8 75.975(15) 5_665 4 ?
Se8 Cs3 Se8 58.377(16) 5_565 4 ?
Se8 Cs3 Se8 58.377(16) 6_665 4 ?
Se4 Cs3 Se7 100.366(13) . 5_565 ?
Se4 Cs3 Se7 60.839(12) 3_565 5_565 ?
Se4 Cs3 Se7 136.536(17) 2_665 5_565 ?
Se1 Cs3 Se7 52.012(12) 4_565 5_565 ?
Se1 Cs3 Se7 64.753(12) 6 5_565 ?
Se1 Cs3 Se7 153.31(2) 5_665 5_565 ?
Se8 Cs3 Se7 46.735(13) 5_565 5_565 ?
Se8 Cs3 Se7 104.726(17) 6_665 5_565 ?
Se8 Cs3 Se7 86.322(16) 4 5_565 ?
Se4 Cs3 Se7 136.536(17) . 6_665 ?
Se4 Cs3 Se7 100.366(13) 3_565 6_665 ?
Se4 Cs3 Se7 60.839(12) 2_665 6_665 ?
Se1 Cs3 Se7 64.753(12) 4_565 6_665 ?
Se1 Cs3 Se7 153.31(2) 6 6_665 ?
Se1 Cs3 Se7 52.012(12) 5_665 6_665 ?
Se8 Cs3 Se7 86.322(16) 5_565 6_665 ?
Se8 Cs3 Se7 46.735(13) 6_665 6_665 ?
Se8 Cs3 Se7 104.726(17) 4 6_665 ?
Se7 Cs3 Se7 116.111(8) 5_565 6_665 ?
Se4 Cs3 Se7 60.839(12) . 4 ?
Se4 Cs3 Se7 136.536(17) 3_565 4 ?
Se4 Cs3 Se7 100.366(13) 2_665 4 ?
Se1 Cs3 Se7 153.31(2) 4_565 4 ?
Se1 Cs3 Se7 52.012(12) 6 4 ?
Se1 Cs3 Se7 64.753(12) 5_665 4 ?
Se8 Cs3 Se7 104.726(17) 5_565 4 ?
Se8 Cs3 Se7 86.322(16) 6_665 4 ?
Se8 Cs3 Se7 46.735(13) 4 4 ?
Se7 Cs3 Se7 116.112(8) 5_565 4 ?
Se7 Cs3 Se7 116.111(8) 6_665 4 ?
Se3 Ag Se3 89.42(3) 5_554 4_554 ?
Se3 Ag Se3 89.42(3) 5_554 6_554 ?
Se3 Ag Se3 89.42(3) 4_554 6_554 ?
Se3 Ag Se2 173.559(17) 5_554 . ?
Se3 Ag Se2 94.816(16) 4_554 . ?
Se3 Ag Se2 85.780(16) 6_554 . ?
Se3 Ag Se2 94.816(16) 5_554 3 ?
Se3 Ag Se2 85.780(16) 4_554 3 ?
Se3 Ag Se2 173.559(17) 6_554 3 ?
Se2 Ag Se2 90.34(3) . 3 ?
Se3 Ag Se2 85.780(16) 5_554 2 ?
Se3 Ag Se2 173.559(16) 4_554 2 ?
Se3 Ag Se2 94.816(16) 6_554 2 ?
Se2 Ag Se2 90.34(3) . 2 ?
Se2 Ag Se2 90.34(3) 3 2 ?
Se4 Ti1 Se7 102.75(4) . 4 ?
Se4 Ti1 Se9 98.02(4) . 2 ?
Se7 Ti1 Se9 137.27(5) 4 2 ?
Se4 Ti1 Se3 97.20(4) . . ?
Se7 Ti1 Se3 55.26(3) 4 . ?
Se9 Ti1 Se3 156.21(4) 2 . ?
Se4 Ti1 Se6 87.85(4) . 2 ?
Se7 Ti1 Se6 132.69(4) 4 2 ?
Se9 Ti1 Se6 84.54(3) 2 2 ?
Se3 Ti1 Se6 77.87(3) . 2 ?
Se4 Ti1 Se1 103.73(4) . 6 ?
Se7 Ti1 Se1 84.19(4) 4 6 ?
Se9 Ti1 Se1 54.58(3) 2 6 ?
Se3 Ti1 Se1 137.69(5) . 6 ?
Se6 Ti1 Se1 138.39(4) 2 6 ?
Se4 Ti1 Se5 167.06(5) . 6 ?
Se7 Ti1 Se5 89.85(4) 4 6 ?
Se9 Ti1 Se5 74.00(3) 2 6 ?
Se3 Ti1 Se5 87.50(3) . 6 ?
Se6 Ti1 Se5 81.34(3) 2 6 ?
Se1 Ti1 Se5 80.21(3) 6 6 ?
Se4 Ti1 Ti2 143.40(4) . 6 ?
Se7 Ti1 Ti2 54.54(3) 4 6 ?
Se9 Ti1 Ti2 87.28(3) 2 6 ?
Se3 Ti1 Ti2 91.32(4) . 6 ?
Se6 Ti1 Ti2 128.75(4) 2 6 ?
Se1 Ti1 Ti2 51.08(3) 6 6 ?
Se5 Ti1 Ti2 47.92(3) 6 6 ?
Se4 Ti1 Cs3 58.17(2) . . ?
Se7 Ti1 Cs3 62.51(2) 4 . ?
Se9 Ti1 Cs3 99.85(3) 2 . ?
Se3 Ti1 Cs3 103.70(3) . . ?
Se6 Ti1 Cs3 146.01(4) 2 . ?
Se1 Ti1 Cs3 60.32(2) 6 . ?
Se5 Ti1 Cs3 132.42(4) 6 . ?
Ti2 Ti1 Cs3 85.23(3) 6 . ?
Se2 Ti2 Se6 87.77(4) . 2 ?
Se2 Ti2 Se4 100.55(4) . . ?
Se6 Ti2 Se4 89.04(4) 2 . ?
Se2 Ti2 Se5 55.37(3) . . ?
Se6 Ti2 Se5 143.07(4) 2 . ?
Se4 Ti2 Se5 99.05(4) . . ?
Se2 Ti2 Se8 136.26(4) . 2 ?
Se6 Ti2 Se8 55.19(3) 2 2 ?
Se4 Ti2 Se8 101.06(4) . 2 ?
Se5 Ti2 Se8 153.08(5) . 2 ?
Se2 Ti2 Se1 136.37(5) . . ?
Se6 Ti2 Se1 130.85(4) 2 . ?
Se4 Ti2 Se1 99.59(4) . . ?
Se5 Ti2 Se1 83.48(3) . . ?
Se8 Ti2 Se1 75.69(3) 2 . ?
Se2 Ti2 Se7 86.03(3) . 2 ?
Se6 Ti2 Se7 86.42(3) 2 2 ?
Se4 Ti2 Se7 171.86(4) . 2 ?
Se5 Ti2 Se7 88.61(4) . 2 ?
Se8 Ti2 Se7 70.80(3) 2 2 ?
Se1 Ti2 Se7 78.43(3) . 2 ?
Se2 Ti2 Ti1 89.97(4) . 6_554 ?
Se6 Ti2 Ti1 133.77(4) 2 6_554 ?
Se4 Ti2 Ti1 136.53(4) . 6_554 ?
Se5 Ti2 Ti1 53.55(3) . 6_554 ?
Se8 Ti2 Ti1 99.60(4) 2 6_554 ?
Se1 Ti2 Ti1 50.06(3) . 6_554 ?
Se7 Ti2 Ti1 47.37(3) 2 6_554 ?
Se2 Ti2 Cs1 149.81(4) . 3_565 ?
Se6 Ti2 Cs1 96.68(3) 2 3_565 ?
Se4 Ti2 Cs1 49.93(2) . 3_565 ?
Se5 Ti2 Cs1 116.11(3) . 3_565 ?
Se8 Ti2 Cs1 66.17(2) 2 3_565 ?
Se1 Ti2 Cs1 57.72(2) . 3_565 ?
Se7 Ti2 Cs1 123.96(3) 2 3_565 ?
Ti1 Ti2 Cs1 107.51(3) 6_554 3_565 ?
Se2 Ti2 Cs1 50.95(2) . . ?
Se6 Ti2 Cs1 99.21(3) 2 . ?
Se4 Ti2 Cs1 51.57(2) . . ?
Se5 Ti2 Cs1 61.05(2) . . ?
Se8 Ti2 Cs1 145.66(4) 2 . ?
Se1 Ti2 Cs1 123.95(3) . . ?
Se7 Ti2 Cs1 135.94(3) 2 . ?
Ti1 Ti2 Cs1 114.59(3) 6_554 . ?
Cs1 Ti2 Cs1 98.92(2) 3_565 . ?
Se2 Ti2 Cs2 98.92(3) . . ?
Se6 Ti2 Cs2 141.41(4) 2 . ?
Se4 Ti2 Cs2 52.38(2) . . ?
Se5 Ti2 Cs2 58.06(2) . . ?
Se8 Ti2 Cs2 124.31(3) 2 . ?
Se1 Ti2 Cs2 65.06(2) . . ?
Se7 Ti2 Cs2 131.73(3) 2 . ?
Ti1 Ti2 Cs2 84.47(3) 6_554 . ?
Cs1 Ti2 Cs2 59.907(13) 3_565 . ?
Cs1 Ti2 Cs2 59.559(13) . . ?
Se9 Se1 Ti1 60.93(3) 4_554 6_554 ?
Se9 Se1 Ti2 109.55(3) 4_554 . ?
Ti1 Se1 Ti2 78.87(3) 6_554 . ?
Se9 Se1 Cs1 119.41(2) 4_554 3_565 ?
Ti1 Se1 Cs1 163.78(3) 6_554 3_565 ?
Ti2 Se1 Cs1 86.29(3) . 3_565 ?
Se9 Se1 Cs3 120.67(3) 4_554 4_454 ?
Ti1 Se1 Cs3 83.84(3) 6_554 4_454 ?
Ti2 Se1 Cs3 107.96(3) . 4_454 ?
Cs1 Se1 Cs3 107.201(16) 3_565 4_454 ?
Se9 Se1 Cs2 58.333(19) 4_554 . ?
Ti1 Se1 Cs2 102.05(3) 6_554 . ?
Ti2 Se1 Cs2 79.98(2) . . ?
Cs1 Se1 Cs2 68.575(12) 3_565 . ?
Cs3 Se1 Cs2 171.064(15) 4_454 . ?
Se5 Se2 Ti2 62.83(3) . . ?
Se5 Se2 Ag 104.89(3) . . ?
Ti2 Se2 Ag 124.47(3) . . ?
Se5 Se2 Cs1 82.61(2) . . ?
Ti2 Se2 Cs1 95.78(3) . . ?
Ag Se2 Cs1 138.31(2) . . ?
Se7 Se3 Ti1 61.39(3) 4 . ?
Se7 Se3 Ag 99.32(3) 4 4 ?
Ti1 Se3 Ag 125.13(3) . 4 ?
Se7 Se3 Cs1 86.54(2) 4 . ?
Ti1 Se3 Cs1 94.97(3) . . ?
Ag Se3 Cs1 137.238(19) 4 . ?
Ti1 Se4 Ti2 92.37(3) . . ?
Ti1 Se4 Cs1 99.88(3) . 3_565 ?
Ti2 Se4 Cs1 96.24(3) . 3_565 ?
Ti1 Se4 Cs1 101.66(3) . . ?
Ti2 Se4 Cs1 94.92(3) . . ?
Cs1 Se4 Cs1 155.24(2) 3_565 . ?
Ti1 Se4 Cs2 173.51(3) . . ?
Ti2 Se4 Cs2 94.12(3) . . ?
Cs1 Se4 Cs2 79.328(13) 3_565 . ?
Cs1 Se4 Cs2 77.884(13) . . ?
Ti1 Se4 Cs3 87.52(3) . . ?
Ti2 Se4 Cs3 178.54(3) . . ?
Cs1 Se4 Cs3 85.212(13) 3_565 . ?
Cs1 Se4 Cs3 83.678(13) . . ?
Cs2 Se4 Cs3 85.996(15) . . ?
Se2 Se5 Ti2 61.81(3) . . ?
Se2 Se5 Ti1 110.25(3) . 6_554 ?
Ti2 Se5 Ti1 78.53(3) . 6_554 ?
Se2 Se5 Cs2 124.07(2) . . ?
Ti2 Se5 Cs2 88.20(3) . . ?
Ti1 Se5 Cs2 107.85(3) 6_554 . ?
Se2 Se5 Cs1 61.843(19) . . ?
Ti2 Se5 Cs1 85.27(3) . . ?
Ti1 Se5 Cs1 163.76(3) 6_554 . ?
Cs2 Se5 Cs1 70.201(12) . . ?
Se8 Se6 Ti2 64.24(3) . 3 ?
Se8 Se6 Ti1 103.66(3) . 3 ?
Ti2 Se6 Ti1 90.73(3) 3 3 ?
Se8 Se6 Cs1 88.07(2) . . ?
Ti2 Se6 Cs1 127.53(3) 3 . ?
Ti1 Se6 Cs1 140.67(3) 3 . ?
Se3 Se7 Ti1 63.35(3) 4_554 4_554 ?
Se3 Se7 Ti2 111.67(3) 4_554 3 ?
Ti1 Se7 Ti2 78.08(3) 4_554 3 ?
Se3 Se7 Cs3 123.78(3) 4_554 4_554 ?
Ti1 Se7 Cs3 83.23(3) 4_554 4_554 ?
Ti2 Se7 Cs3 102.94(2) 3 4_554 ?
Se6 Se8 Ti2 60.57(3) . 3 ?
Se6 Se8 Cs3 146.93(3) . 4_554 ?
Ti2 Se8 Cs3 108.43(3) 3 4_554 ?
Se6 Se8 Cs1 56.303(19) . . ?
Ti2 Se8 Cs1 103.27(3) 3 . ?
Cs3 Se8 Cs1 101.981(15) 4_554 . ?
Se6 Se8 Cs1 107.72(2) . 2_655 ?
Ti2 Se8 Cs1 79.31(3) 3 2_655 ?
Cs3 Se8 Cs1 99.699(15) 4_554 2_655 ?
Cs1 Se8 Cs1 155.97(2) . 2_655 ?
Se1 Se9 Ti1 64.49(3) 4 3 ?
Se1 Se9 Cs2 87.49(2) 4 4 ?
Ti1 Se9 Cs2 122.91(3) 3 4 ?
Se1 Se9 Cs1 92.23(2) 4 2_655 ?
Ti1 Se9 Cs1 95.47(3) 3 2_655 ?
Cs2 Se9 Cs1 136.472(17) 4 2_655 ?

loop_
_geom_bond_atom_site_label_1
_geom_bond_atom_site_label_2
_geom_bond_distance
_geom_bond_site_symmetry_2
_geom_bond_publ_flag
Cs1 Se6 3.3887(6) . ?
Cs1 Se4 3.4738(6) 2_665 ?
Cs1 Se2 3.5606(7) . ?
Cs1 Se4 3.5863(6) . ?
Cs1 Se9 3.6286(7) 3_665 ?
Cs1 Se3 3.8095(7) . ?
Cs1 Se1 3.8231(7) 2_665 ?
Cs1 Se5 4.0050(7) . ?
Cs1 Se8 4.0708(8) . ?
Cs1 Se8 4.2007(8) 3_665 ?
Cs1 Ti2 4.5127(10) 2_665 ?
Cs1 Cs2 4.5338(5) . ?
Cs2 Se9 3.5827(7) 4_554 ?
Cs2 Se9 3.5827(7) 5_564 ?
Cs2 Se9 3.5827(7) 6_664 ?
Cs2 Se4 3.6269(7) 3_565 ?
Cs2 Se4 3.6269(7) . ?
Cs2 Se4 3.6269(7) 2_665 ?
Cs2 Se5 3.8777(6) 3_565 ?
Cs2 Se5 3.8777(6) . ?
Cs2 Se5 3.8777(6) 2_665 ?
Cs2 Se1 4.2054(6) . ?
Cs2 Se1 4.2054(6) 3_565 ?
Cs2 Se1 4.2054(6) 2_665 ?
Cs3 Se4 3.7812(7) . ?
Cs3 Se4 3.7812(7) 3_565 ?
Cs3 Se4 3.7812(7) 2_665 ?
Cs3 Se1 3.8852(6) 4_565 ?
Cs3 Se1 3.8852(6) 6 ?
Cs3 Se1 3.8852(6) 5_665 ?
Cs3 Se8 3.9130(7) 5_565 ?
Cs3 Se8 3.9130(7) 6_665 ?
Cs3 Se8 3.9130(7) 4 ?
Cs3 Se7 3.9718(5) 5_565 ?
Cs3 Se7 3.9718(5) 6_665 ?
Cs3 Se7 3.9718(5) 4 ?
Ag Se3 2.8062(7) 5_554 ?
Ag Se3 2.8062(7) 4_554 ?
Ag Se3 2.8062(7) 6_554 ?
Ag Se2 2.8267(7) . ?
Ag Se2 2.8267(7) 3 ?
Ag Se2 2.8267(7) 2 ?
Ti1 Se4 2.5087(11) . ?
Ti1 Se7 2.5205(12) 4 ?
Ti1 Se9 2.5362(11) 2 ?
Ti1 Se3 2.5660(11) . ?
Ti1 Se6 2.5894(11) 2 ?
Ti1 Se1 2.6189(11) 6 ?
Ti1 Se5 2.7508(11) 6 ?
Ti1 Ti2 3.3517(13) 6 ?
Ti2 Se2 2.5147(11) . ?
Ti2 Se6 2.5169(11) 2 ?
Ti2 Se4 2.5275(11) . ?
Ti2 Se5 2.5383(11) . ?
Ti2 Se8 2.6025(11) 2 ?
Ti2 Se1 2.6576(11) . ?
Ti2 Se7 2.7902(12) 2 ?
Ti2 Ti1 3.3517(13) 6_554 ?
Ti2 Cs1 4.5127(10) 3_565 ?
Se1 Se9 2.3646(8) 4_554 ?
Se1 Ti1 2.6189(11) 6_554 ?
Se1 Cs1 3.8231(7) 3_565 ?
Se1 Cs3 3.8852(6) 4_454 ?
Se2 Se5 2.3476(8) . ?
Se3 Se7 2.3592(8) 4 ?
Se3 Ag 2.8062(7) 4 ?
Se4 Cs1 3.4738(6) 3_565 ?
Se5 Ti1 2.7508(11) 6_554 ?
Se6 Se8 2.3725(8) . ?
Se6 Ti2 2.5169(11) 3 ?
Se6 Ti1 2.5894(11) 3 ?
Se7 Se3 2.3592(8) 4_554 ?
Se7 Ti1 2.5205(12) 4_554 ?
Se7 Ti2 2.7902(12) 3 ?
Se7 Cs3 3.9718(5) 4_554 ?
Se8 Ti2 2.6025(11) 3 ?
Se8 Cs3 3.9130(7) 4_554 ?
Se8 Cs1 4.2007(8) 2_655 ?
Se9 Se1 2.3646(8) 4 ?
Se9 Ti1 2.5362(11) 3 ?
Se9 Cs2 3.5827(7) 4 ?
Se9 Cs1 3.6286(7) 2_655 ?
